data_1550255
loop_
_publ_author_name
'Radcliffe, James'
'Fasano, Valerio'
'Adams, Ralph W.'
'You, Peiran'
'Ingleson, Michael James'

_publ_section_title
;
 Reductive \a-borylation of \a,\b-unsaturated esters using NHC-BH3
 activated by I2 as a metal-free route to \a-boryl esters.
;
_journal_name_full 'Chemical Science'
_journal_paper_doi 10.1039/C8SC04305A
_journal_year 2019
_chemical_formula_moiety 'C14 H21 B N2 O2'
_chemical_formula_sum 'C14 H21 B N2 O2'
_chemical_formula_weight 260.14
_space_group_crystal_system monoclinic
_space_group_IT_number 15
_space_group_name_Hall '-I 2ya'
_space_group_name_H-M_alt 'I 1 2/a 1'
_symmetry_space_group_name_Hall '-I 2ya'
_symmetry_space_group_name_H-M 'I 1 2/a 1'
_atom_sites_solution_hydrogens mixed
_atom_sites_solution_primary dual
_audit_creation_date 2018-05-15
_audit_creation_method
;
Olex2 1.2
(compiled 2017.08.10 svn.r3458 for OlexSys, GUI svn.r5381)
;
_audit_update_record
;
2018-08-30 deposited with the CCDC.
2018-11-19 downloaded from the CCDC.
;
_cell_angle_alpha 90
_cell_angle_beta 111.175(4)
_cell_angle_gamma 90
_cell_formula_units_Z 8
_cell_length_a 22.1499(9)
_cell_length_b 7.8915(2)
_cell_length_c 17.5288(6)
_cell_measurement_reflns_used 5362
_cell_measurement_temperature 149.9(3)
_cell_measurement_theta_max 28.7170
_cell_measurement_theta_min 3.4600
_cell_volume 2857.09(19)
_computing_cell_refinement 'CrysAlisPro 1.171.38.46 (Rigaku OD, 2015)'
_computing_data_collection 'CrysAlisPro 1.171.38.46 (Rigaku OD, 2015)'
_computing_data_reduction 'CrysAlisPro 1.171.38.46 (Rigaku OD, 2015)'
_computing_molecular_graphics 'Olex2 (Dolomanov et al., 2009)'
_computing_publication_material 'Olex2 (Dolomanov et al., 2009)'
_computing_structure_refinement 'ShelXL (Sheldrick, 2015)'
_computing_structure_solution 'ShelXT (Sheldrick, 2015)'
_diffrn_ambient_environment N~2~
_diffrn_ambient_temperature 149.9(3)
_diffrn_detector 'CCD plate'
_diffrn_detector_area_resol_mean 8.0714
_diffrn_detector_type Eos
_diffrn_measured_fraction_theta_full 0.998
_diffrn_measured_fraction_theta_max 0.893
_diffrn_measurement_details
;
List of Runs (angles in degrees, time in seconds):

  # Type    Start    End  Width  t~exp~   \w     \q     \k     \f   Frames
#--------------------------------------------------------------------------
  1  \w    -17.00  24.00   1.00    4.50    --  -18.77 -99.00 -60.00   41
  2  \w    -11.00  24.00   1.00    4.50    --  -18.77 -99.00-180.00   35
  3  \w    -19.00   7.00   1.00    4.50    --  -18.77  57.00-150.00   26
  4  \w     53.00  89.00   1.00    4.50    --   20.02  57.00  60.00   36
  5  \w      0.00  89.00   1.00    4.50    --   20.02  57.00 -30.00   89
  6  \w     -5.00  93.00   1.00    4.50    --   20.02  37.00-120.00   98
  7  \w     36.00  77.00   1.00    4.50    --   20.02 178.00  90.00   41
  8  \w     18.00  55.00   1.00    4.50    --   20.02  77.00  30.00   37
  9  \w    -49.00  35.00   1.00    4.50    --   20.02 -57.00-180.00   84
;
_diffrn_measurement_device 'four-circle diffractometer'
_diffrn_measurement_device_type 'SuperNova, Single source at offset, Eos'
_diffrn_measurement_method '\w scans'
_diffrn_orient_matrix_type 'CrysAlisPro convention (1999,Acta A55,543-557)'
_diffrn_orient_matrix_UB_11 -0.0251542000
_diffrn_orient_matrix_UB_12 0.0587549000
_diffrn_orient_matrix_UB_13 -0.0037985000
_diffrn_orient_matrix_UB_21 0.0233710000
_diffrn_orient_matrix_UB_22 0.0623788000
_diffrn_orient_matrix_UB_23 0.0202377000
_diffrn_orient_matrix_UB_31 0.0007961000
_diffrn_orient_matrix_UB_32 0.0271477000
_diffrn_orient_matrix_UB_33 -0.0381872000
_diffrn_radiation_monochromator mirror
_diffrn_radiation_probe x-ray
_diffrn_radiation_type MoK\a
_diffrn_radiation_wavelength 0.71073
_diffrn_reflns_av_R_equivalents 0.0374
_diffrn_reflns_av_unetI/netI 0.0345
_diffrn_reflns_Laue_measured_fraction_full 0.998
_diffrn_reflns_Laue_measured_fraction_max 0.893
_diffrn_reflns_limit_h_max 29
_diffrn_reflns_limit_h_min -27
_diffrn_reflns_limit_k_max 10
_diffrn_reflns_limit_k_min -9
_diffrn_reflns_limit_l_max 23
_diffrn_reflns_limit_l_min -23
_diffrn_reflns_number 13067
_diffrn_reflns_point_group_measured_fraction_full 0.998
_diffrn_reflns_point_group_measured_fraction_max 0.893
_diffrn_reflns_theta_full 25.242
_diffrn_reflns_theta_max 28.974
_diffrn_reflns_theta_min 2.763
_diffrn_source 'micro-focus sealed X-ray tube'
_diffrn_source_type 'SuperNova (Mo) X-ray Source'
_exptl_absorpt_coefficient_mu 0.080
_exptl_absorpt_correction_T_max 1.00000
_exptl_absorpt_correction_T_min 0.10836
_exptl_absorpt_correction_type multi-scan
_exptl_absorpt_process_details
;
CrysAlisPro 1.171.38.46 (Rigaku Oxford Diffraction, 2015)
Empirical absorption correction using spherical harmonics,
 implemented in SCALE3 ABSPACK scaling algorithm.
;
_exptl_crystal_colour 'clear colourless'
_exptl_crystal_colour_lustre clear
_exptl_crystal_colour_primary colourless
_exptl_crystal_density_diffrn 1.210
_exptl_crystal_description block
_exptl_crystal_F_000 1120
_exptl_crystal_size_max 0.9
_exptl_crystal_size_mid 0.6
_exptl_crystal_size_min 0.3
_refine_diff_density_max 0.223
_refine_diff_density_min -0.201
_refine_diff_density_rms 0.039
_refine_ls_extinction_method none
_refine_ls_goodness_of_fit_ref 1.071
_refine_ls_hydrogen_treatment mixed
_refine_ls_matrix_type full
_refine_ls_number_parameters 184
_refine_ls_number_reflns 3381
_refine_ls_number_restraints 0
_refine_ls_restrained_S_all 1.071
_refine_ls_R_factor_all 0.0586
_refine_ls_R_factor_gt 0.0476
_refine_ls_shift/su_max 0.001
_refine_ls_shift/su_mean 0.000
_refine_ls_structure_factor_coef Fsqd
_refine_ls_weighting_details 'w=1/[\s^2^(Fo^2^)+(0.0490P)^2^+1.8190P] where P=(Fo^2^+2Fc^2^)/3'
_refine_ls_weighting_scheme calc
_refine_ls_wR_factor_gt 0.1164
_refine_ls_wR_factor_ref 0.1227
_reflns_Friedel_coverage 0.000
_reflns_number_gt 2814
_reflns_number_total 3381
_reflns_threshold_expression 'I > 2\s(I)'
_cod_data_source_file c8sc04305a3.cif
_cod_data_source_block amji413
_cod_original_cell_volume 2857.09(18)
_cod_database_code 1550255
_shelx_shelxl_version_number 2017/1
_chemical_oxdiff_formula C13H19BN2O2
_chemical_oxdiff_usercomment JER386
_shelx_space_group_comment
;
The symmetry employed for this shelxl refinement is uniquely defined
by the following loop, which should always be used as a source of
symmetry information in preference to the above space-group names.
They are only intended as comments.
;
_shelx_estimated_absorpt_t_max 0.976
_shelx_estimated_absorpt_t_min 0.932
_reflns_odcompleteness_completeness 99.84
_reflns_odcompleteness_iscentric 1
_reflns_odcompleteness_theta 26.32
_olex2_refinement_description
;
1. Fixed Uiso
 At 1.2 times of:
  All C(H) groups, All C(H,H) groups
 At 1.5 times of:
  All C(H,H,H) groups
2.a Ternary CH refined with riding coordinates:
 C3(H3)
2.b Secondary CH2 refined with riding coordinates:
 C4(H4A,H4B)
2.c Aromatic/amide H refined with riding coordinates:
 C12(H12), C9(H9), C11(H11), C10(H10)
2.d Idealised Me refined as rotating group:
 C1(H1A,H1B,H1C), C13(H13A,H13B,H13C), C14(H14A,H14B,H14C), C5(H5A,H5B,H5C)
;
_olex2_date_sample_data_collection 2018-05-15
_olex2_submission_special_instructions 'No special instructions were received'
_oxdiff_exptl_absorpt_empirical_details
;
Empirical correction (ABSPACK) includes:
- Absorption correction using spherical harmonics
- Frame scaling
- Detector area scaling
;
_oxdiff_exptl_absorpt_empirical_full_max 7.547
_oxdiff_exptl_absorpt_empirical_full_min 0.484

loop_
_space_group_symop_operation_xyz
'x, y, z'
'-x+1/2, y, -z'
'x+1/2, y+1/2, z+1/2'
'-x+1, y+1/2, -z+1/2'
'-x, -y, -z'
'x-1/2, -y, z'
'-x+1/2, -y+1/2, -z+1/2'
'x, -y+1/2, z+1/2'

loop_
_atom_site_label
_atom_site_type_symbol
_atom_site_fract_x
_atom_site_fract_y
_atom_site_fract_z
_atom_site_U_iso_or_equiv
_atom_site_adp_type
_atom_site_occupancy
_atom_site_site_symmetry_order
_atom_site_calc_flag
_atom_site_refinement_flags_posn
O1 O 0.58517(5) 0.40020(12) 0.46740(6) 0.0308(3) Uani 1 1 d .
O2 O 0.59512(6) 0.55866(14) 0.36726(6) 0.0376(3) Uani 1 1 d .
N2 N 0.69914(6) 0.60352(15) 0.63641(7) 0.0259(3) Uani 1 1 d .
N1 N 0.62401(6) 0.69377(14) 0.67770(7) 0.0247(3) Uani 1 1 d .
C8 C 0.71611(7) 0.54965(17) 0.71678(8) 0.0264(3) Uani 1 1 d .
C2 C 0.57774(6) 0.54699(17) 0.42475(8) 0.0243(3) Uani 1 1 d .
C6 C 0.64338(7) 0.69263(17) 0.61300(8) 0.0241(3) Uani 1 1 d .
C7 C 0.66802(7) 0.60779(17) 0.74308(8) 0.0256(3) Uani 1 1 d .
C3 C 0.54952(7) 0.68363(17) 0.45986(8) 0.0260(3) Uani 1 1 d .
H3 H 0.522657 0.632212 0.487442 0.031 Uiso 1 1 calc R
C4 C 0.50778(7) 0.80368(19) 0.39342(9) 0.0330(3) Uani 1 1 d .
H4A H 0.492665 0.894612 0.419220 0.040 Uiso 1 1 calc R
H4B H 0.534556 0.853937 0.366214 0.040 Uiso 1 1 calc R
C12 C 0.67014(8) 0.5783(2) 0.82227(9) 0.0363(4) Uani 1 1 d .
H12 H 0.637851 0.616588 0.840238 0.044 Uiso 1 1 calc R
C9 C 0.76926(8) 0.45966(19) 0.76748(10) 0.0361(4) Uani 1 1 d .
H9 H 0.801495 0.420784 0.749542 0.043 Uiso 1 1 calc R
C1 C 0.61340(8) 0.26221(19) 0.43834(10) 0.0374(4) Uani 1 1 d .
H1A H 0.589487 0.244573 0.381142 0.056 Uiso 1 1 calc GR
H1B H 0.611997 0.161105 0.468117 0.056 Uiso 1 1 calc GR
H1C H 0.657573 0.288779 0.446368 0.056 Uiso 1 1 calc GR
C13 C 0.56497(8) 0.7712(2) 0.67993(10) 0.0354(4) Uani 1 1 d .
H13A H 0.542163 0.825112 0.628437 0.053 Uiso 1 1 calc GR
H13B H 0.575853 0.854059 0.722889 0.053 Uiso 1 1 calc GR
H13C H 0.537993 0.685438 0.689939 0.053 Uiso 1 1 calc GR
C14 C 0.73599(8) 0.5632(2) 0.58517(10) 0.0382(4) Uani 1 1 d .
H14A H 0.780527 0.593541 0.613127 0.057 Uiso 1 1 calc GR
H14B H 0.718876 0.625346 0.534824 0.057 Uiso 1 1 calc GR
H14C H 0.732950 0.443879 0.573638 0.057 Uiso 1 1 calc GR
C11 C 0.72309(9) 0.4886(2) 0.87255(10) 0.0452(5) Uani 1 1 d .
H11 H 0.726506 0.465829 0.926006 0.054 Uiso 1 1 calc R
C10 C 0.77146(9) 0.4313(2) 0.84593(10) 0.0449(5) Uani 1 1 d .
H10 H 0.806343 0.372067 0.882184 0.054 Uiso 1 1 calc R
C5 C 0.44947(9) 0.7207(2) 0.32928(12) 0.0504(5) Uani 1 1 d .
H5A H 0.425209 0.804606 0.290735 0.076 Uiso 1 1 calc GR
H5B H 0.422491 0.670578 0.355428 0.076 Uiso 1 1 calc GR
H5C H 0.463910 0.634474 0.301174 0.076 Uiso 1 1 calc GR
B1 B 0.60895(9) 0.7917(2) 0.52778(9) 0.0285(4) Uani 1 1 d .
H1D H 0.6461(7) 0.8263(19) 0.5010(9) 0.026(4) Uiso 1 1 d .
H1E H 0.5869(8) 0.914(2) 0.5427(10) 0.036(4) Uiso 1 1 d .

loop_
_atom_site_aniso_label
_atom_site_aniso_U_11
_atom_site_aniso_U_22
_atom_site_aniso_U_33
_atom_site_aniso_U_23
_atom_site_aniso_U_13
_atom_site_aniso_U_12
O1 0.0408(6) 0.0230(5) 0.0306(5) 0.0039(4) 0.0153(5) 0.0021(4)
O2 0.0545(7) 0.0353(6) 0.0300(6) 0.0035(5) 0.0237(5) 0.0041(5)
N2 0.0298(6) 0.0282(6) 0.0216(6) -0.0032(5) 0.0115(5) -0.0020(5)
N1 0.0290(6) 0.0257(6) 0.0204(5) -0.0023(4) 0.0104(5) -0.0017(5)
C8 0.0305(7) 0.0223(7) 0.0229(7) -0.0034(5) 0.0055(5) -0.0060(5)
C2 0.0246(7) 0.0245(7) 0.0214(6) 0.0013(5) 0.0054(5) -0.0022(5)
C6 0.0294(7) 0.0227(6) 0.0211(6) -0.0031(5) 0.0101(5) -0.0039(5)
C7 0.0305(7) 0.0243(7) 0.0208(6) -0.0027(5) 0.0076(5) -0.0077(5)
C3 0.0286(7) 0.0244(7) 0.0259(7) 0.0008(5) 0.0110(6) -0.0010(5)
C4 0.0313(8) 0.0269(7) 0.0353(8) 0.0013(6) 0.0054(6) 0.0027(6)
C12 0.0457(9) 0.0413(9) 0.0222(7) -0.0038(6) 0.0125(6) -0.0174(7)
C9 0.0339(8) 0.0276(8) 0.0369(8) -0.0031(6) 0.0008(6) -0.0020(6)
C1 0.0422(9) 0.0254(8) 0.0410(9) -0.0015(6) 0.0108(7) 0.0056(6)
C13 0.0353(8) 0.0385(9) 0.0356(8) -0.0052(7) 0.0168(7) 0.0039(7)
C14 0.0376(8) 0.0477(10) 0.0358(8) -0.0085(7) 0.0210(7) 0.0001(7)
C11 0.0598(11) 0.0451(10) 0.0211(7) 0.0045(7) 0.0030(7) -0.0213(9)
C10 0.0476(10) 0.0326(9) 0.0349(9) 0.0060(7) -0.0087(7) -0.0090(7)
C5 0.0372(9) 0.0408(10) 0.0535(11) 0.0003(8) -0.0074(8) 0.0033(7)
B1 0.0368(9) 0.0256(8) 0.0213(7) 0.0020(6) 0.0085(7) -0.0030(7)

loop_
_atom_type_symbol
_atom_type_description
_atom_type_scat_dispersion_real
_atom_type_scat_dispersion_imag
_atom_type_scat_source
C C 0.0033 0.0016 'International Tables Vol C Tables 4.2.6.8 and 6.1.1.4'
H H 0.0000 0.0000 'International Tables Vol C Tables 4.2.6.8 and 6.1.1.4'
B B 0.0013 0.0007 'International Tables Vol C Tables 4.2.6.8 and 6.1.1.4'
N N 0.0061 0.0033 'International Tables Vol C Tables 4.2.6.8 and 6.1.1.4'
O O 0.0106 0.0060 'International Tables Vol C Tables 4.2.6.8 and 6.1.1.4'

loop_
_geom_angle_atom_site_label_1
_geom_angle_atom_site_label_2
_geom_angle_atom_site_label_3
_geom_angle
C2 O1 C1 115.70(11)
C8 N2 C14 123.71(13)
C6 N2 C8 110.54(11)
C6 N2 C14 125.72(12)
C6 N1 C7 110.47(12)
C6 N1 C13 125.89(12)
C7 N1 C13 123.63(12)
N2 C8 C9 131.56(14)
C7 C8 N2 106.15(12)
C7 C8 C9 122.27(14)
O1 C2 C3 112.15(11)
O2 C2 O1 120.95(13)
O2 C2 C3 126.85(13)
N2 C6 B1 127.50(12)
N1 C6 N2 106.36(11)
N1 C6 B1 125.98(13)
N1 C7 C12 131.90(14)
C8 C7 N1 106.47(12)
C8 C7 C12 121.63(14)
C2 C3 H3 109.0
C2 C3 C4 111.33(12)
C2 C3 B1 109.10(12)
C4 C3 H3 109.0
C4 C3 B1 109.50(11)
B1 C3 H3 109.0
C3 C4 H4A 108.6
C3 C4 H4B 108.6
H4A C4 H4B 107.6
C5 C4 C3 114.54(13)
C5 C4 H4A 108.6
C5 C4 H4B 108.6
C7 C12 H12 122.0
C11 C12 C7 115.94(16)
C11 C12 H12 122.0
C8 C9 H9 122.0
C10 C9 C8 116.02(16)
C10 C9 H9 122.0
O1 C1 H1A 109.5
O1 C1 H1B 109.5
O1 C1 H1C 109.5
H1A C1 H1B 109.5
H1A C1 H1C 109.5
H1B C1 H1C 109.5
N1 C13 H13A 109.5
N1 C13 H13B 109.5
N1 C13 H13C 109.5
H13A C13 H13B 109.5
H13A C13 H13C 109.5
H13B C13 H13C 109.5
N2 C14 H14A 109.5
N2 C14 H14B 109.5
N2 C14 H14C 109.5
H14A C14 H14B 109.5
H14A C14 H14C 109.5
H14B C14 H14C 109.5
C12 C11 H11 118.9
C12 C11 C10 122.18(15)
C10 C11 H11 118.9
C9 C10 C11 121.96(15)
C9 C10 H10 119.0
C11 C10 H10 119.0
C4 C5 H5A 109.5
C4 C5 H5B 109.5
C4 C5 H5C 109.5
H5A C5 H5B 109.5
H5A C5 H5C 109.5
H5B C5 H5C 109.5
C6 B1 C3 113.78(12)
C6 B1 H1D 109.5(8)
C6 B1 H1E 107.1(8)
C3 B1 H1D 109.8(8)
C3 B1 H1E 107.6(8)
H1D B1 H1E 109.0(12)

loop_
_geom_bond_atom_site_label_1
_geom_bond_atom_site_label_2
_geom_bond_distance
O1 C2 1.3561(16)
O1 C1 1.4374(18)
O2 C2 1.2052(17)
N2 C8 1.3872(17)
N2 C6 1.3498(18)
N2 C14 1.4505(18)
N1 C6 1.3498(17)
N1 C7 1.3845(18)
N1 C13 1.4567(19)
C8 C7 1.383(2)
C8 C9 1.387(2)
C2 C3 1.487(2)
C6 B1 1.613(2)
C7 C12 1.3915(19)
C3 H3 0.9800
C3 C4 1.5266(19)
C3 B1 1.657(2)
C4 H4A 0.9700
C4 H4B 0.9700
C4 C5 1.521(2)
C12 H12 0.9300
C12 C11 1.381(3)
C9 H9 0.9300
C9 C10 1.377(2)
C1 H1A 0.9600
C1 H1B 0.9600
C1 H1C 0.9600
C13 H13A 0.9600
C13 H13B 0.9600
C13 H13C 0.9600
C14 H14A 0.9600
C14 H14B 0.9600
C14 H14C 0.9600
C11 H11 0.9300
C11 C10 1.390(3)
C10 H10 0.9300
C5 H5A 0.9600
C5 H5B 0.9600
C5 H5C 0.9600
B1 H1D 1.119(15)
B1 H1E 1.157(17)
